data_1555278
loop_
_publ_author_name
'Ganesh Kumar, Mothukuri'
'Gopi, Hosahudya N.'

_publ_section_title
;
 \g- and \b-Peptide Foldamers from Common Multifaceted Building Blocks:
 Synthesis and Structural Characterization.
;
_journal_issue 19
_journal_name_full 'Organic letters'
_journal_page_first 4738
_journal_page_last 4741
_journal_paper_doi 10.1021/acs.orglett.5b02263
_journal_volume 17
_journal_year 2015
_chemical_compound_source synthesis
_chemical_formula_moiety 'C39 H70 N8 O15'
_chemical_formula_sum 'C39 H70 N8 O15'
_chemical_formula_weight 891.01
_chemical_name_common Boc-gV(NM)-gV(NM)-gV(NM)-gV(NM)-OEt
_chemical_name_systematic Boc-gV(NM)-gV(NM)-gV(NM)-gV(NM)-OEt
_space_group_IT_number 4
_space_group_name_Hall 'P 2yb'
_space_group_name_H-M_alt 'P 1 21 1'
_symmetry_cell_setting monoclinic
_symmetry_Int_Tables_number 4
_symmetry_space_group_name_H-M 'P 1 21 1'
_atom_sites_solution_hydrogens geom
_atom_sites_solution_primary direct
_atom_sites_solution_secondary difmap
_audit_creation_method SHELXL-97
_cell_angle_alpha 90.00
_cell_angle_beta 108.442(7)
_cell_angle_gamma 90.00
_cell_formula_units_Z 2
_cell_length_a 9.319(4)
_cell_length_b 23.446(10)
_cell_length_c 11.396(5)
_cell_measurement_temperature 100(2)
_cell_volume 2362.1(18)
_computing_structure_refinement 'SHELXL-97 (Sheldrick, 2008)'
_computing_structure_solution 'SHELXS-97 (Sheldrick, 2008)'
_diffrn_ambient_temperature 100(2)
_diffrn_measured_fraction_theta_full 0.995
_diffrn_measured_fraction_theta_max 0.995
_diffrn_radiation_monochromator graphite
_diffrn_radiation_probe x-ray
_diffrn_radiation_type MoK\a
_diffrn_radiation_wavelength 0.71073
_diffrn_reflns_av_R_equivalents 0.0514
_diffrn_reflns_av_sigmaI/netI 0.0526
_diffrn_reflns_limit_h_max 12
_diffrn_reflns_limit_h_min -12
_diffrn_reflns_limit_k_max 31
_diffrn_reflns_limit_k_min -30
_diffrn_reflns_limit_l_max 15
_diffrn_reflns_limit_l_min -15
_diffrn_reflns_number 42575
_diffrn_reflns_theta_full 28.43
_diffrn_reflns_theta_max 28.43
_diffrn_reflns_theta_min 1.74
_diffrn_source 'fine-focus sealed tube'
_exptl_absorpt_coefficient_mu 0.096
_exptl_crystal_density_diffrn 1.154
_exptl_crystal_density_method 'not measured'
_exptl_crystal_description rectangular
_exptl_crystal_F_000 882
_exptl_crystal_recrystallization_method 'EtOAc slow evoparation'
_exptl_crystal_size_max 0.2
_exptl_crystal_size_mid 0.15
_exptl_crystal_size_min 0.18
_refine_diff_density_max 0.240
_refine_diff_density_min -0.233
_refine_diff_density_rms 0.043
_refine_ls_abs_structure_details 'Flack H D (1983), Acta Cryst. A39, 876-881'
_refine_ls_abs_structure_Flack -0.2(5)
_refine_ls_extinction_method none
_refine_ls_goodness_of_fit_ref 1.001
_refine_ls_hydrogen_treatment mixed
_refine_ls_matrix_type full
_refine_ls_number_parameters 571
_refine_ls_number_reflns 11806
_refine_ls_number_restraints 1
_refine_ls_restrained_S_all 1.001
_refine_ls_R_factor_all 0.0531
_refine_ls_R_factor_gt 0.0410
_refine_ls_shift/su_max 0.001
_refine_ls_shift/su_mean 0.000
_refine_ls_structure_factor_coef Fsqd
_refine_ls_weighting_details 'calc w=1/[\s^2^(Fo^2^)+(0.0570P)^2^+0.0000P] where P=(Fo^2^+2Fc^2^)/3'
_refine_ls_weighting_scheme calc
_refine_ls_wR_factor_gt 0.0938
_refine_ls_wR_factor_ref 0.1012
_reflns_number_gt 10048
_reflns_number_total 11806
_reflns_threshold_expression >2sigma(I)
_cod_data_source_file ol5b02263_si_003.cif
_cod_data_source_block MGK_P3
_cod_original_cell_volume 2361.9(16)
_cod_original_sg_symbol_H-M 'P 21'
_cod_database_code 1555278

loop_
_symmetry_equiv_pos_as_xyz
'x, y, z'
'-x, y+1/2, -z'

loop_
_atom_site_label
_atom_site_type_symbol
_atom_site_fract_x
_atom_site_fract_y
_atom_site_fract_z
_atom_site_U_iso_or_equiv
_atom_site_adp_type
_atom_site_occupancy
_atom_site_symmetry_multiplicity
_atom_site_calc_flag
_atom_site_refinement_flags
O1 O 0.43604(14) 0.59547(5) 0.25540(11) 0.0232(3) Uani 1 1 d .
N1 N 0.50276(14) 0.61069(6) 0.45568(12) 0.0149(3) Uani 1 1 d .
H1 H 0.5503 0.5789 0.4607 0.018 Uiso 1 1 calc R
O5 O 0.47864(12) 0.76682(5) 0.60214(11) 0.0171(2) Uani 1 1 d .
O8 O 0.20418(12) 0.88214(5) 0.34257(12) 0.0215(3) Uani 1 1 d .
O11 O -0.06212(11) 0.81054(6) 0.51251(12) 0.0208(3) Uani 1 1 d .
O14 O 0.03224(13) 0.95983(6) 0.79650(13) 0.0249(3) Uani 1 1 d .
O12 O 0.28821(13) 0.99825(6) 0.50915(13) 0.0272(3) Uani 1 1 d .
O2 O 0.38892(12) 0.68235(5) 0.32473(11) 0.0187(2) Uani 1 1 d .
C6 C 0.49521(16) 0.63684(7) 0.56958(15) 0.0132(3) Uani 1 1 d .
H6 H 0.4210 0.6678 0.5453 0.016 Uiso 1 1 calc R
N3 N 0.63904(14) 0.81099(6) 0.51796(14) 0.0171(3) Uani 1 1 d .
H3 H 0.7120 0.8058 0.4880 0.020 Uiso 1 1 calc R
N5 N 0.19308(14) 0.79027(6) 0.27942(13) 0.0158(3) Uani 1 1 d .
H5 H 0.2457 0.7614 0.2704 0.019 Uiso 1 1 calc R
N7 N 0.18818(13) 0.81566(6) 0.61802(13) 0.0140(3) Uani 1 1 d .
H7 H 0.2768 0.8043 0.6203 0.017 Uiso 1 1 calc R
O15 O 0.21665(14) 1.01392(6) 0.92162(13) 0.0291(3) Uani 1 1 d .
O13 O 0.05468(14) 1.00533(6) 0.39604(14) 0.0320(3) Uani 1 1 d .
O10 O -0.15148(15) 0.64007(6) 0.38669(15) 0.0351(3) Uani 1 1 d .
N4 N 0.60492(17) 0.92856(7) 0.20654(16) 0.0270(4) Uani 1 1 d .
O6 O 0.6309(2) 0.90353(8) 0.12232(17) 0.0573(5) Uani 1 1 d .
C1 C 0.2315(2) 0.63656(11) 0.0806(2) 0.0361(5) Uani 1 1 d .
H1A H 0.2367 0.6749 0.1112 0.054 Uiso 1 1 calc R
H1B H 0.1645 0.6145 0.1116 0.054 Uiso 1 1 calc R
H1C H 0.1943 0.6370 -0.0082 0.054 Uiso 1 1 calc R
C2 C 0.38751(18) 0.61022(8) 0.12322(15) 0.0188(3) Uani 1 1 d .
C5 C 0.43879(16) 0.63391(7) 0.34275(16) 0.0160(3) Uani 1 1 d .
C10 C 0.64717(16) 0.66427(7) 0.64376(15) 0.0147(3) Uani 1 1 d .
H10 H 0.6372 0.6793 0.7211 0.018 Uiso 1 1 calc R
C12 C 0.68742(16) 0.71337(7) 0.57360(17) 0.0155(3) Uani 1 1 d .
H12A H 0.6773 0.7008 0.4903 0.019 Uiso 1 1 calc R
H12B H 0.7925 0.7235 0.6134 0.019 Uiso 1 1 calc R
C13 C 0.59050(16) 0.76603(7) 0.56621(15) 0.0142(3) Uani 1 1 d .
C14 C 0.57724(16) 0.86788(7) 0.51256(16) 0.0142(3) Uani 1 1 d .
H14 H 0.4883 0.8653 0.5406 0.017 Uiso 1 1 calc R
C18 C 0.52191(16) 0.88917(7) 0.37744(16) 0.0159(3) Uani 1 1 d .
H18 H 0.4649 0.9245 0.3746 0.019 Uiso 1 1 calc R
C20 C 0.41660(17) 0.84542(8) 0.29184(16) 0.0177(3) Uani 1 1 d .
H20A H 0.4027 0.8558 0.2066 0.021 Uiso 1 1 calc R
H20B H 0.4647 0.8083 0.3063 0.021 Uiso 1 1 calc R
C21 C 0.26244(16) 0.84114(7) 0.31039(15) 0.0155(3) Uani 1 1 d .
C22 C 0.03159(16) 0.78242(7) 0.26061(16) 0.0160(3) Uani 1 1 d .
H22 H -0.0028 0.8173 0.2907 0.019 Uiso 1 1 calc R
C25 C -0.00014(17) 0.73326(7) 0.33878(16) 0.0159(3) Uani 1 1 d .
H25 H -0.1058 0.7366 0.3366 0.019 Uiso 1 1 calc R
C27 C 0.09862(17) 0.73821(7) 0.47387(16) 0.0157(3) Uani 1 1 d .
H27A H 0.0809 0.7053 0.5191 0.019 Uiso 1 1 calc R
H27B H 0.2042 0.7377 0.4779 0.019 Uiso 1 1 calc R
C28 C 0.06796(16) 0.79182(7) 0.53536(15) 0.0142(3) Uani 1 1 d .
C29 C 0.17670(16) 0.86006(7) 0.70470(15) 0.0142(3) Uani 1 1 d .
H29 H 0.0688 0.8648 0.6941 0.017 Uiso 1 1 calc R
C33 C 0.23252(16) 0.91742(7) 0.66765(16) 0.0152(3) Uani 1 1 d .
H33 H 0.3219 0.9092 0.6427 0.018 Uiso 1 1 calc R
C35 C 0.27845(17) 0.96246(7) 0.76965(17) 0.0189(3) Uani 1 1 d .
H35A H 0.3675 0.9489 0.8339 0.023 Uiso 1 1 calc R
H35B H 0.3068 0.9969 0.7353 0.023 Uiso 1 1 calc R
C36 C 0.16009(18) 0.97753(8) 0.82809(17) 0.0196(3) Uani 1 1 d .
C7 C 0.43330(19) 0.59363(8) 0.64271(17) 0.0212(4) Uani 1 1 d .
H7A H 0.4909 0.5581 0.6499 0.025 Uiso 1 1 calc R
C8 C 0.26669(19) 0.58102(9) 0.5720(2) 0.0289(4) Uani 1 1 d .
H8A H 0.2062 0.6136 0.5761 0.043 Uiso 1 1 calc R
H8B H 0.2337 0.5488 0.6087 0.043 Uiso 1 1 calc R
H8C H 0.2559 0.5728 0.4872 0.043 Uiso 1 1 calc R
C11 C 0.77373(18) 0.61993(7) 0.67647(17) 0.0210(4) Uani 1 1 d .
H11A H 0.7425 0.5866 0.7127 0.025 Uiso 1 1 calc R
H11B H 0.7953 0.6081 0.6022 0.025 Uiso 1 1 calc R
N2 N 0.91302(15) 0.64542(7) 0.76681(16) 0.0258(4) Uani 1 1 d .
O4 O 0.90360(15) 0.66268(7) 0.86504(14) 0.0372(4) Uani 1 1 d .
O3 O 1.02747(14) 0.64839(7) 0.73662(16) 0.0418(4) Uani 1 1 d .
C30 C 0.25239(17) 0.83912(8) 0.83857(16) 0.0190(3) Uani 1 1 d .
H30 H 0.2387 0.8689 0.8944 0.023 Uiso 1 1 calc R
C32 C 0.1724(2) 0.78566(9) 0.86188(19) 0.0287(4) Uani 1 1 d .
H32A H 0.2096 0.7761 0.9481 0.043 Uiso 1 1 calc R
H32B H 0.1917 0.7547 0.8139 0.043 Uiso 1 1 calc R
H32C H 0.0655 0.7926 0.8383 0.043 Uiso 1 1 calc R
C31 C 0.42246(19) 0.82792(9) 0.87129(18) 0.0275(4) Uani 1 1 d .
H31A H 0.4393 0.7980 0.8196 0.041 Uiso 1 1 calc R
H31B H 0.4624 0.8167 0.9565 0.041 Uiso 1 1 calc R
H31C H 0.4723 0.8621 0.8583 0.041 Uiso 1 1 calc R
C34 C 0.10903(17) 0.93830(7) 0.55334(16) 0.0171(3) Uani 1 1 d .
H34A H 0.0722 0.9060 0.4988 0.021 Uiso 1 1 calc R
H34B H 0.0254 0.9523 0.5786 0.021 Uiso 1 1 calc R
N8 N 0.15537(15) 0.98430(6) 0.48141(15) 0.0208(3) Uani 1 1 d .
C26 C 0.01894(17) 0.67482(7) 0.28823(17) 0.0190(4) Uani 1 1 d .
H26A H -0.0202 0.6759 0.1986 0.023 Uiso 1 1 calc R
H26B H 0.1259 0.6659 0.3114 0.023 Uiso 1 1 calc R
N6 N -0.06026(15) 0.62826(6) 0.33423(15) 0.0217(3) Uani 1 1 d .
O9 O -0.02837(17) 0.57947(6) 0.31541(16) 0.0403(4) Uani 1 1 d .
C23 C -0.05560(18) 0.77920(8) 0.12074(17) 0.0223(4) Uani 1 1 d .
H23 H -0.0103 0.7490 0.0845 0.027 Uiso 1 1 calc R
C39 C -0.22319(19) 0.76541(10) 0.0944(2) 0.0320(5) Uani 1 1 d .
H39A H -0.2682 0.7934 0.1333 0.048 Uiso 1 1 calc R
H39B H -0.2332 0.7283 0.1267 0.048 Uiso 1 1 calc R
H39C H -0.2734 0.7658 0.0067 0.048 Uiso 1 1 calc R
C24 C -0.0404(2) 0.83566(9) 0.05846(19) 0.0307(4) Uani 1 1 d .
H24A H 0.0647 0.8436 0.0718 0.046 Uiso 1 1 calc R
H24B H -0.0836 0.8658 0.0932 0.046 Uiso 1 1 calc R
H24C H -0.0925 0.8330 -0.0287 0.046 Uiso 1 1 calc R
C19 C 0.65702(18) 0.90234(8) 0.33318(17) 0.0210(4) Uani 1 1 d .
H19A H 0.7250 0.9284 0.3906 0.025 Uiso 1 1 calc R
H19B H 0.7120 0.8674 0.3311 0.025 Uiso 1 1 calc R
O7 O 0.5369(2) 0.97345(7) 0.19448(16) 0.0495(4) Uani 1 1 d .
C15 C 0.69407(17) 0.90610(7) 0.60597(16) 0.0162(3) Uani 1 1 d .
H15 H 0.7868 0.9063 0.5828 0.019 Uiso 1 1 calc R
C16 C 0.64189(19) 0.96713(8) 0.60538(19) 0.0239(4) Uani 1 1 d .
H16A H 0.7223 0.9897 0.6586 0.036 Uiso 1 1 calc R
H16B H 0.5559 0.9685 0.6345 0.036 Uiso 1 1 calc R
H16C H 0.6143 0.9820 0.5227 0.036 Uiso 1 1 calc R
C17 C 0.7328(2) 0.88154(9) 0.73576(19) 0.0310(5) Uani 1 1 d .
H17A H 0.6431 0.8801 0.7600 0.046 Uiso 1 1 calc R
H17B H 0.8069 0.9053 0.7924 0.046 Uiso 1 1 calc R
H17C H 0.7727 0.8437 0.7368 0.046 Uiso 1 1 calc R
C3 C 0.3842(2) 0.55288(9) 0.06231(19) 0.0312(4) Uani 1 1 d .
H3B H 0.3260 0.5266 0.0935 0.047 Uiso 1 1 calc R
H3C H 0.4856 0.5388 0.0802 0.047 Uiso 1 1 calc R
H3D H 0.3388 0.5568 -0.0255 0.047 Uiso 1 1 calc R
C4 C 0.5042(3) 0.64952(12) 0.1012(2) 0.0420(6) Uani 1 1 d .
H4A H 0.6011 0.6311 0.1267 0.063 Uiso 1 1 calc R
H4B H 0.5094 0.6839 0.1480 0.063 Uiso 1 1 calc R
H4C H 0.4765 0.6586 0.0147 0.063 Uiso 1 1 calc R
C37 C 0.1158(2) 1.03218(10) 0.9881(2) 0.0367(5) Uani 1 1 d .
H37A H 0.0128 1.0330 0.9322 0.044 Uiso 1 1 calc R
H37B H 0.1426 1.0705 1.0196 0.044 Uiso 1 1 calc R
C38 C 0.1251(3) 0.99259(12) 1.0937(3) 0.0537(7) Uani 1 1 d .
H38A H 0.2284 0.9895 1.1457 0.081 Uiso 1 1 calc R
H38B H 0.0884 0.9556 1.0619 0.081 Uiso 1 1 calc R
H38C H 0.0645 1.0073 1.1410 0.081 Uiso 1 1 calc R
C9 C 0.4480(3) 0.61461(10) 0.7719(2) 0.0408(6) Uani 1 1 d .
H9A H 0.4056 0.6522 0.7671 0.061 Uiso 1 1 calc R
H9B H 0.5529 0.6157 0.8207 0.061 Uiso 1 1 calc R
H9C H 0.3947 0.5892 0.8097 0.061 Uiso 1 1 calc R

loop_
_atom_site_aniso_label
_atom_site_aniso_U_11
_atom_site_aniso_U_22
_atom_site_aniso_U_33
_atom_site_aniso_U_23
_atom_site_aniso_U_13
_atom_site_aniso_U_12
O1 0.0369(6) 0.0206(7) 0.0104(6) 0.0007(5) 0.0052(5) 0.0087(5)
N1 0.0184(6) 0.0129(7) 0.0132(7) -0.0009(5) 0.0048(5) 0.0040(5)
O5 0.0147(5) 0.0149(6) 0.0242(7) 0.0002(5) 0.0099(5) -0.0001(4)
O8 0.0182(5) 0.0175(6) 0.0301(7) -0.0040(5) 0.0096(5) 0.0011(5)
O11 0.0113(5) 0.0228(6) 0.0282(7) -0.0049(5) 0.0064(5) 0.0004(5)
O14 0.0215(6) 0.0227(7) 0.0334(8) -0.0071(6) 0.0129(5) -0.0026(5)
O12 0.0221(6) 0.0235(7) 0.0372(8) 0.0044(6) 0.0110(6) -0.0038(5)
O2 0.0216(5) 0.0175(6) 0.0163(6) 0.0032(5) 0.0051(5) 0.0062(5)
C6 0.0172(6) 0.0114(8) 0.0121(8) 0.0005(6) 0.0064(6) -0.0002(6)
N3 0.0132(5) 0.0128(7) 0.0280(8) 0.0046(6) 0.0105(6) 0.0031(5)
N5 0.0118(5) 0.0157(7) 0.0198(8) -0.0011(6) 0.0050(5) 0.0018(5)
N7 0.0113(5) 0.0146(7) 0.0172(7) -0.0014(6) 0.0060(5) 0.0025(5)
O15 0.0279(6) 0.0325(8) 0.0275(8) -0.0137(6) 0.0097(6) -0.0028(6)
O13 0.0250(6) 0.0314(8) 0.0388(9) 0.0170(7) 0.0088(6) 0.0074(6)
O10 0.0380(7) 0.0272(8) 0.0517(10) -0.0039(7) 0.0307(7) -0.0060(6)
N4 0.0328(8) 0.0233(9) 0.0288(9) -0.0018(7) 0.0153(7) -0.0051(7)
O6 0.0948(13) 0.0496(11) 0.0393(10) -0.0062(9) 0.0380(10) 0.0111(10)
C1 0.0279(9) 0.0478(14) 0.0248(11) -0.0098(10) -0.0027(8) 0.0090(9)
C2 0.0219(7) 0.0231(9) 0.0106(8) 0.0011(7) 0.0042(6) 0.0022(7)
C5 0.0135(6) 0.0185(9) 0.0162(8) 0.0009(7) 0.0050(6) -0.0005(6)
C10 0.0166(7) 0.0132(8) 0.0142(8) 0.0011(6) 0.0044(6) 0.0021(6)
C12 0.0133(6) 0.0127(8) 0.0208(9) 0.0011(6) 0.0054(6) 0.0023(6)
C13 0.0110(6) 0.0151(8) 0.0149(8) -0.0008(6) 0.0018(6) -0.0002(6)
C14 0.0106(6) 0.0106(8) 0.0220(9) 0.0034(6) 0.0062(6) 0.0016(5)
C18 0.0143(6) 0.0147(8) 0.0195(9) 0.0006(7) 0.0067(6) -0.0008(6)
C20 0.0169(7) 0.0173(9) 0.0208(9) -0.0006(7) 0.0085(6) -0.0007(6)
C21 0.0138(6) 0.0184(8) 0.0137(8) 0.0015(7) 0.0034(6) -0.0005(6)
C22 0.0111(6) 0.0180(8) 0.0185(9) 0.0005(7) 0.0039(6) 0.0009(6)
C25 0.0125(6) 0.0148(8) 0.0208(9) -0.0026(7) 0.0059(6) -0.0019(6)
C27 0.0145(7) 0.0139(8) 0.0194(9) -0.0001(7) 0.0063(6) -0.0002(6)
C28 0.0137(6) 0.0139(8) 0.0174(8) 0.0001(6) 0.0083(6) -0.0017(6)
C29 0.0127(6) 0.0148(8) 0.0161(8) -0.0010(6) 0.0061(6) 0.0011(5)
C33 0.0127(6) 0.0155(8) 0.0188(9) -0.0010(7) 0.0069(6) -0.0011(6)
C35 0.0155(7) 0.0173(9) 0.0241(9) -0.0045(7) 0.0065(6) -0.0043(6)
C36 0.0227(8) 0.0149(8) 0.0219(9) 0.0000(7) 0.0080(7) 0.0022(6)
C7 0.0292(8) 0.0176(9) 0.0210(9) -0.0008(7) 0.0138(7) -0.0057(7)
C8 0.0279(8) 0.0215(10) 0.0446(13) -0.0028(9) 0.0218(9) -0.0061(7)
C11 0.0210(7) 0.0136(9) 0.0231(10) 0.0035(7) -0.0005(7) 0.0018(6)
N2 0.0207(7) 0.0183(8) 0.0323(10) 0.0020(7) -0.0005(6) 0.0023(6)
O4 0.0336(7) 0.0441(10) 0.0242(8) -0.0017(7) -0.0046(6) -0.0007(6)
O3 0.0229(6) 0.0472(10) 0.0527(10) -0.0046(8) 0.0083(6) -0.0028(6)
C30 0.0204(7) 0.0214(9) 0.0168(9) -0.0007(7) 0.0080(7) 0.0020(7)
C32 0.0382(10) 0.0255(10) 0.0246(10) 0.0049(8) 0.0129(8) 0.0025(8)
C31 0.0236(8) 0.0362(12) 0.0191(10) -0.0002(8) 0.0016(7) 0.0064(7)
C34 0.0158(7) 0.0152(8) 0.0217(9) 0.0022(7) 0.0079(7) -0.0008(6)
N8 0.0210(6) 0.0160(7) 0.0276(8) 0.0014(6) 0.0107(6) 0.0017(6)
C26 0.0174(7) 0.0200(9) 0.0209(9) -0.0043(7) 0.0080(7) -0.0031(6)
N6 0.0218(6) 0.0180(8) 0.0234(8) -0.0059(6) 0.0045(6) -0.0050(6)
O9 0.0488(8) 0.0188(8) 0.0584(11) -0.0102(7) 0.0244(8) -0.0057(6)
C23 0.0172(7) 0.0272(10) 0.0195(9) -0.0025(8) 0.0015(6) -0.0002(7)
C39 0.0164(8) 0.0412(12) 0.0313(11) -0.0039(10) -0.0025(7) 0.0011(8)
C24 0.0311(9) 0.0345(12) 0.0242(11) 0.0048(9) 0.0053(8) 0.0057(8)
C19 0.0207(7) 0.0198(9) 0.0240(10) 0.0026(7) 0.0090(7) -0.0013(6)
O7 0.0758(11) 0.0367(10) 0.0425(10) 0.0142(8) 0.0282(9) 0.0184(9)
C15 0.0120(6) 0.0142(8) 0.0214(9) 0.0028(7) 0.0041(6) -0.0007(6)
C16 0.0205(7) 0.0181(9) 0.0289(10) -0.0025(8) 0.0020(7) 0.0001(7)
C17 0.0300(9) 0.0309(11) 0.0255(11) 0.0073(9) -0.0007(8) -0.0111(8)
C3 0.0452(11) 0.0299(11) 0.0167(10) -0.0009(8) 0.0073(8) 0.0071(9)
C4 0.0481(12) 0.0568(16) 0.0291(12) -0.0101(11) 0.0236(10) -0.0216(11)
C37 0.0407(11) 0.0360(13) 0.0392(13) -0.0185(10) 0.0207(10) -0.0012(9)
C38 0.0809(18) 0.0442(16) 0.0516(16) -0.0127(12) 0.0432(15) -0.0104(13)
C9 0.0715(15) 0.0356(13) 0.0276(12) -0.0055(10) 0.0329(11) -0.0208(11)

loop_
_atom_type_symbol
_atom_type_description
_atom_type_scat_dispersion_real
_atom_type_scat_dispersion_imag
_atom_type_scat_source
C C 0.0033 0.0016 'International Tables Vol C Tables 4.2.6.8 and 6.1.1.4'
H H 0.0000 0.0000 'International Tables Vol C Tables 4.2.6.8 and 6.1.1.4'
N N 0.0061 0.0033 'International Tables Vol C Tables 4.2.6.8 and 6.1.1.4'
O O 0.0106 0.0060 'International Tables Vol C Tables 4.2.6.8 and 6.1.1.4'

loop_
_geom_angle_atom_site_label_1
_geom_angle_atom_site_label_2
_geom_angle_atom_site_label_3
_geom_angle
C5 O1 C2 122.10(14)
C5 N1 C6 123.25(14)
C5 N1 H1 118.4
C6 N1 H1 118.4
N1 C6 C7 109.76(14)
N1 C6 C10 111.67(12)
C7 C6 C10 114.54(14)
N1 C6 H6 106.8
C7 C6 H6 106.8
C10 C6 H6 106.8
C13 N3 C14 124.37(13)
C13 N3 H3 117.8
C14 N3 H3 117.8
C21 N5 C22 122.35(13)
C21 N5 H5 118.8
C22 N5 H5 118.8
C28 N7 C29 123.34(13)
C28 N7 H7 118.3
C29 N7 H7 118.3
C36 O15 C37 116.68(15)
O6 N4 O7 123.9(2)
O6 N4 C19 118.53(18)
O7 N4 C19 117.55(17)
C2 C1 H1A 109.5
C2 C1 H1B 109.5
H1A C1 H1B 109.5
C2 C1 H1C 109.5
H1A C1 H1C 109.5
H1B C1 H1C 109.5
O1 C2 C4 108.09(15)
O1 C2 C3 102.52(14)
C4 C2 C3 112.30(17)
O1 C2 C1 112.24(15)
C4 C2 C1 111.59(19)
C3 C2 C1 109.79(16)
O2 C5 O1 125.86(16)
O2 C5 N1 124.45(16)
O1 C5 N1 109.67(14)
C12 C10 C11 110.19(13)
C12 C10 C6 111.43(13)
C11 C10 C6 110.76(14)
C12 C10 H10 108.1
C11 C10 H10 108.1
C6 C10 H10 108.1
C10 C12 C13 113.93(13)
C10 C12 H12A 108.8
C13 C12 H12A 108.8
C10 C12 H12B 108.8
C13 C12 H12B 108.8
H12A C12 H12B 107.7
O5 C13 N3 123.88(15)
O5 C13 C12 122.97(15)
N3 C13 C12 113.15(13)
N3 C14 C18 110.09(14)
N3 C14 C15 108.73(12)
C18 C14 C15 116.08(14)
N3 C14 H14 107.2
C18 C14 H14 107.2
C15 C14 H14 107.2
C19 C18 C20 110.65(14)
C19 C18 C14 110.14(13)
C20 C18 C14 111.21(14)
C19 C18 H18 108.2
C20 C18 H18 108.2
C14 C18 H18 108.2
C21 C20 C18 113.43(14)
C21 C20 H20A 108.9
C18 C20 H20A 108.9
C21 C20 H20B 108.9
C18 C20 H20B 108.9
H20A C20 H20B 107.7
O8 C21 N5 123.71(14)
O8 C21 C20 121.43(15)
N5 C21 C20 114.68(14)
N5 C22 C25 112.70(13)
N5 C22 C23 109.77(13)
C25 C22 C23 115.17(14)
N5 C22 H22 106.2
C25 C22 H22 106.2
C23 C22 H22 106.2
C26 C25 C27 110.20(14)
C26 C25 C22 112.87(14)
C27 C25 C22 111.16(13)
C26 C25 H25 107.5
C27 C25 H25 107.5
C22 C25 H25 107.5
C28 C27 C25 112.88(13)
C28 C27 H27A 109.0
C25 C27 H27A 109.0
C28 C27 H27B 109.0
C25 C27 H27B 109.0
H27A C27 H27B 107.8
O11 C28 N7 123.16(15)
O11 C28 C27 120.96(14)
N7 C28 C27 115.83(13)
N7 C29 C30 109.44(13)
N7 C29 C33 109.36(13)
C30 C29 C33 117.24(14)
N7 C29 H29 106.8
C30 C29 H29 106.8
C33 C29 H29 106.8
C34 C33 C35 112.52(14)
C34 C33 C29 106.55(12)
C35 C33 C29 115.49(14)
C34 C33 H33 107.3
C35 C33 H33 107.3
C29 C33 H33 107.3
C36 C35 C33 115.61(13)
C36 C35 H35A 108.4
C33 C35 H35A 108.4
C36 C35 H35B 108.4
C33 C35 H35B 108.4
H35A C35 H35B 107.4
O14 C36 O15 124.18(16)
O14 C36 C35 125.67(17)
O15 C36 C35 110.16(14)
C9 C7 C8 109.72(16)
C9 C7 C6 112.26(15)
C8 C7 C6 109.50(15)
C9 C7 H7A 108.4
C8 C7 H7A 108.4
C6 C7 H7A 108.4
C7 C8 H8A 109.5
C7 C8 H8B 109.5
H8A C8 H8B 109.5
C7 C8 H8C 109.5
H8A C8 H8C 109.5
H8B C8 H8C 109.5
N2 C11 C10 109.24(14)
N2 C11 H11A 109.8
C10 C11 H11A 109.8
N2 C11 H11B 109.8
C10 C11 H11B 109.8
H11A C11 H11B 108.3
O4 N2 O3 124.22(16)
O4 N2 C11 117.63(15)
O3 N2 C11 118.14(17)
C32 C30 C31 110.01(15)
C32 C30 C29 109.75(14)
C31 C30 C29 114.15(14)
C32 C30 H30 107.6
C31 C30 H30 107.6
C29 C30 H30 107.6
C30 C32 H32A 109.5
C30 C32 H32B 109.5
H32A C32 H32B 109.5
C30 C32 H32C 109.5
H32A C32 H32C 109.5
H32B C32 H32C 109.5
C30 C31 H31A 109.5
C30 C31 H31B 109.5
H31A C31 H31B 109.5
C30 C31 H31C 109.5
H31A C31 H31C 109.5
H31B C31 H31C 109.5
N8 C34 C33 115.43(13)
N8 C34 H34A 108.4
C33 C34 H34A 108.4
N8 C34 H34B 108.4
C33 C34 H34B 108.4
H34A C34 H34B 107.5
O13 N8 O12 123.94(15)
O13 N8 C34 116.38(13)
O12 N8 C34 119.67(14)
N6 C26 C25 113.20(14)
N6 C26 H26A 108.9
C25 C26 H26A 108.9
N6 C26 H26B 108.9
C25 C26 H26B 108.9
H26A C26 H26B 107.8
O10 N6 O9 123.23(16)
O10 N6 C26 120.22(15)
O9 N6 C26 116.55(15)
C39 C23 C24 109.33(16)
C39 C23 C22 112.58(15)
C24 C23 C22 109.92(15)
C39 C23 H23 108.3
C24 C23 H23 108.3
C22 C23 H23 108.3
C23 C39 H39A 109.5
C23 C39 H39B 109.5
H39A C39 H39B 109.5
C23 C39 H39C 109.5
H39A C39 H39C 109.5
H39B C39 H39C 109.5
C23 C24 H24A 109.5
C23 C24 H24B 109.5
H24A C24 H24B 109.5
C23 C24 H24C 109.5
H24A C24 H24C 109.5
H24B C24 H24C 109.5
N4 C19 C18 110.50(14)
N4 C19 H19A 109.5
C18 C19 H19A 109.5
N4 C19 H19B 109.5
C18 C19 H19B 109.5
H19A C19 H19B 108.1
C16 C15 C17 109.89(16)
C16 C15 C14 112.99(13)
C17 C15 C14 110.42(14)
C16 C15 H15 107.8
C17 C15 H15 107.8
C14 C15 H15 107.8
C15 C16 H16A 109.5
C15 C16 H16B 109.5
H16A C16 H16B 109.5
C15 C16 H16C 109.5
H16A C16 H16C 109.5
H16B C16 H16C 109.5
C15 C17 H17A 109.5
C15 C17 H17B 109.5
H17A C17 H17B 109.5
C15 C17 H17C 109.5
H17A C17 H17C 109.5
H17B C17 H17C 109.5
C2 C3 H3B 109.5
C2 C3 H3C 109.5
H3B C3 H3C 109.5
C2 C3 H3D 109.5
H3B C3 H3D 109.5
H3C C3 H3D 109.5
C2 C4 H4A 109.5
C2 C4 H4B 109.5
H4A C4 H4B 109.5
C2 C4 H4C 109.5
H4A C4 H4C 109.5
H4B C4 H4C 109.5
O15 C37 C38 110.78(19)
O15 C37 H37A 109.5
C38 C37 H37A 109.5
O15 C37 H37B 109.5
C38 C37 H37B 109.5
H37A C37 H37B 108.1
C37 C38 H38A 109.5
C37 C38 H38B 109.5
H38A C38 H38B 109.5
C37 C38 H38C 109.5
H38A C38 H38C 109.5
H38B C38 H38C 109.5
C7 C9 H9A 109.5
C7 C9 H9B 109.5
H9A C9 H9B 109.5
C7 C9 H9C 109.5
H9A C9 H9C 109.5
H9B C9 H9C 109.5

loop_
_geom_bond_atom_site_label_1
_geom_bond_atom_site_label_2
_geom_bond_distance
O1 C5 1.337(2)
O1 C2 1.470(2)
N1 C5 1.350(2)
N1 C6 1.457(2)
N1 H1 0.8600
O5 C13 1.2348(19)
O8 C21 1.216(2)
O11 C28 1.2369(18)
O14 C36 1.204(2)
O12 N8 1.2213(18)
O2 C5 1.220(2)
C6 C7 1.536(2)
C6 C10 1.541(2)
C6 H6 0.9800
N3 C13 1.332(2)
N3 C14 1.446(2)
N3 H3 0.8600
N5 C21 1.349(2)
N5 C22 1.4630(19)
N5 H5 0.8600
N7 C28 1.337(2)
N7 C29 1.462(2)
N7 H7 0.8600
O15 C36 1.337(2)
O15 C37 1.447(2)
O13 N8 1.2216(19)
O10 N6 1.216(2)
N4 O6 1.213(2)
N4 O7 1.214(2)
N4 C19 1.501(3)
C1 C2 1.511(2)
C1 H1A 0.9600
C1 H1B 0.9600
C1 H1C 0.9600
C2 C4 1.506(3)
C2 C3 1.509(3)
C10 C12 1.515(2)
C10 C11 1.527(2)
C10 H10 0.9800
C12 C13 1.516(2)
C12 H12A 0.9700
C12 H12B 0.9700
C14 C18 1.544(2)
C14 C15 1.546(2)
C14 H14 0.9800
C18 C19 1.529(2)
C18 C20 1.537(2)
C18 H18 0.9800
C20 C21 1.520(2)
C20 H20A 0.9700
C20 H20B 0.9700
C22 C25 1.541(2)
C22 C23 1.545(2)
C22 H22 0.9800
C25 C26 1.518(2)
C25 C27 1.528(2)
C25 H25 0.9800
C27 C28 1.510(2)
C27 H27A 0.9700
C27 H27B 0.9700
C29 C30 1.544(2)
C29 C33 1.548(2)
C29 H29 0.9800
C33 C34 1.521(2)
C33 C35 1.528(2)
C33 H33 0.9800
C35 C36 1.500(2)
C35 H35A 0.9700
C35 H35B 0.9700
C7 C9 1.517(3)
C7 C8 1.535(2)
C7 H7A 0.9800
C8 H8A 0.9600
C8 H8B 0.9600
C8 H8C 0.9600
C11 N2 1.502(2)
C11 H11A 0.9700
C11 H11B 0.9700
N2 O4 1.219(2)
N2 O3 1.222(2)
C30 C32 1.524(3)
C30 C31 1.532(2)
C30 H30 0.9800
C32 H32A 0.9600
C32 H32B 0.9600
C32 H32C 0.9600
C31 H31A 0.9600
C31 H31B 0.9600
C31 H31C 0.9600
C34 N8 1.499(2)
C34 H34A 0.9700
C34 H34B 0.9700
C26 N6 1.502(2)
C26 H26A 0.9700
C26 H26B 0.9700
N6 O9 1.218(2)
C23 C39 1.529(2)
C23 C24 1.530(3)
C23 H23 0.9800
C39 H39A 0.9600
C39 H39B 0.9600
C39 H39C 0.9600
C24 H24A 0.9600
C24 H24B 0.9600
C24 H24C 0.9600
C19 H19A 0.9700
C19 H19B 0.9700
C15 C16 1.511(2)
C15 C17 1.520(3)
C15 H15 0.9800
C16 H16A 0.9600
C16 H16B 0.9600
C16 H16C 0.9600
C17 H17A 0.9600
C17 H17B 0.9600
C17 H17C 0.9600
C3 H3B 0.9600
C3 H3C 0.9600
C3 H3D 0.9600
C4 H4A 0.9600
C4 H4B 0.9600
C4 H4C 0.9600
C37 C38 1.500(4)
C37 H37A 0.9700
C37 H37B 0.9700
C38 H38A 0.9600
C38 H38B 0.9600
C38 H38C 0.9600
C9 H9A 0.9600
C9 H9B 0.9600
C9 H9C 0.9600

loop_
_geom_torsion_atom_site_label_1
_geom_torsion_atom_site_label_2
_geom_torsion_atom_site_label_3
_geom_torsion_atom_site_label_4
_geom_torsion
C5 N1 C6 C7 126.63(16)
C5 N1 C6 C10 -105.23(16)
C5 O1 C2 C4 68.3(2)
C5 O1 C2 C3 -172.95(14)
C5 O1 C2 C1 -55.2(2)
C2 O1 C5 O2 7.9(2)
C2 O1 C5 N1 -173.45(13)
C6 N1 C5 O2 11.7(2)
C6 N1 C5 O1 -166.99(13)
N1 C6 C10 C12 64.31(17)
C7 C6 C10 C12 -170.15(14)
N1 C6 C10 C11 -58.73(18)
C7 C6 C10 C11 66.81(18)
C11 C10 C12 C13 -164.90(14)
C6 C10 C12 C13 71.74(18)
C14 N3 C13 O5 6.5(3)
C14 N3 C13 C12 -173.12(15)
C10 C12 C13 O5 -7.5(2)
C10 C12 C13 N3 172.14(14)
C13 N3 C14 C18 -123.13(16)
C13 N3 C14 C15 108.68(17)
N3 C14 C18 C19 -71.72(17)
C15 C14 C18 C19 52.32(19)
N3 C14 C18 C20 51.32(16)
C15 C14 C18 C20 175.36(13)
C19 C18 C20 C21 -165.77(14)
C14 C18 C20 C21 71.48(17)
C22 N5 C21 O8 11.0(3)
C22 N5 C21 C20 -164.04(14)
C18 C20 C21 O8 31.1(2)
C18 C20 C21 N5 -153.64(15)
C21 N5 C22 C25 -126.81(17)
C21 N5 C22 C23 103.39(18)
N5 C22 C25 C26 -75.05(17)
C23 C22 C25 C26 51.93(18)
N5 C22 C25 C27 49.36(18)
C23 C22 C25 C27 176.34(13)
C26 C25 C27 C28 -171.51(13)
C22 C25 C27 C28 62.58(17)
C29 N7 C28 O11 10.7(3)
C29 N7 C28 C27 -166.74(14)
C25 C27 C28 O11 37.9(2)
C25 C27 C28 N7 -144.58(15)
C28 N7 C29 C30 120.45(16)
C28 N7 C29 C33 -109.87(16)
N7 C29 C33 C34 74.17(15)
C30 C29 C33 C34 -160.54(13)
N7 C29 C33 C35 -160.07(12)
C30 C29 C33 C35 -34.78(19)
C34 C33 C35 C36 67.07(19)
C29 C33 C35 C36 -55.56(19)
C37 O15 C36 O14 0.5(3)
C37 O15 C36 C35 -179.54(17)
C33 C35 C36 O14 -4.6(3)
C33 C35 C36 O15 175.39(15)
N1 C6 C7 C9 170.10(16)
C10 C6 C7 C9 43.6(2)
N1 C6 C7 C8 -67.78(17)
C10 C6 C7 C8 165.68(14)
C12 C10 C11 N2 66.11(19)
C6 C10 C11 N2 -170.13(14)
C10 C11 N2 O4 59.1(2)
C10 C11 N2 O3 -119.70(18)
N7 C29 C30 C32 -60.59(17)
C33 C29 C30 C32 174.17(14)
N7 C29 C30 C31 63.42(18)
C33 C29 C30 C31 -61.8(2)
C35 C33 C34 N8 68.50(18)
C29 C33 C34 N8 -163.97(13)
C33 C34 N8 O13 -173.45(15)
C33 C34 N8 O12 7.3(2)
C27 C25 C26 N6 74.77(17)
C22 C25 C26 N6 -160.30(13)
C25 C26 N6 O10 12.9(2)
C25 C26 N6 O9 -167.49(16)
N5 C22 C23 C39 174.62(15)
C25 C22 C23 C39 46.2(2)
N5 C22 C23 C24 -63.24(18)
C25 C22 C23 C24 168.30(14)
O6 N4 C19 C18 -118.10(19)
O7 N4 C19 C18 60.8(2)
C20 C18 C19 N4 62.28(19)
C14 C18 C19 N4 -174.35(14)
N3 C14 C15 C16 178.57(14)
C18 C14 C15 C16 53.8(2)
N3 C14 C15 C17 -57.90(18)
C18 C14 C15 C17 177.36(14)
C36 O15 C37 C38 89.5(2)
